data_7020325
loop_
_publ_author_name
'Rilak, Ana'
'Bratsos, Ioannis'
'Zangrando, Ennio'
'Kljun, Jakob'
'Turel, Iztok'
'Bugar\<ci\'c, \<Zivadin D'
'Alessio, Enzo'

_publ_section_title
;
 Factors that influence the antiproliferative activity of half sandwich
 Ru(II)-[9]aneS3 coordination compounds: activation kinetics and
 interaction with guanine derivatives.
;
_journal_issue 38
_journal_name_full 'Dalton transactions (Cambridge, England : 2003)'
_journal_page_first 11608
_journal_page_last 11618
_journal_paper_doi 10.1039/c2dt31225e
_journal_volume 41
_journal_year 2012
_chemical_formula_moiety 'C18 H26 N6 O3 Ru S3 1+, (P F6 1-), 1.5(H2 O)'
_chemical_formula_sum 'C18 H26 F6 N6 O4.5 P Ru S3'
_chemical_formula_weight 740.67
_chemical_name_systematic
;
?
;
_space_group_IT_number 14
_symmetry_cell_setting monoclinic
_symmetry_space_group_name_Hall '-P 2ybc'
_symmetry_space_group_name_H-M 'P 1 21/c 1'
_atom_sites_solution_hydrogens geom
_atom_sites_solution_primary direct
_atom_sites_solution_secondary difmap
_audit_creation_method SHELXL-97
_cell_angle_alpha 90.00
_cell_angle_beta 91.741(11)
_cell_angle_gamma 90.00
_cell_formula_units_Z 4
_cell_length_a 10.3000(10)
_cell_length_b 14.2830(11)
_cell_length_c 18.1920(14)
_cell_measurement_temperature 293(2)
_cell_volume 2675.1(4)
_computing_cell_refinement 'Denzo (Otwinowski & Minor 1997)'
_computing_data_collection 'Supergui (Nonius BV, 1997-2000)'
_computing_data_reduction 'Denzo and Scalepack (Otwinowski & Minor 1997)'
_computing_molecular_graphics 'Ortep3/windows (Farrugia,1997)'
_computing_publication_material 'Wingx 1.80.05 (Farrugia, 1999)'
_computing_structure_refinement 'SHELX97 (Sheldrick, 1998)'
_computing_structure_solution 'SHELX97 (Sheldrick, 1998)'
_diffrn_ambient_temperature 293(2)
_diffrn_detector_area_resol_mean 14
_diffrn_measured_fraction_theta_full 0.966
_diffrn_measured_fraction_theta_max 0.966
_diffrn_measurement_device '135mm CCD camera on \k-goniostat'
_diffrn_measurement_device_type KappaCCD2000
_diffrn_measurement_method 'CCD rotation images, thick slices'
_diffrn_radiation_monochromator graphite
_diffrn_radiation_type CuK\a
_diffrn_radiation_wavelength 1.54183
_diffrn_reflns_av_R_equivalents 0.0760
_diffrn_reflns_av_sigmaI/netI 0.0644
_diffrn_reflns_limit_h_max 11
_diffrn_reflns_limit_h_min -11
_diffrn_reflns_limit_k_max 16
_diffrn_reflns_limit_k_min -16
_diffrn_reflns_limit_l_max 20
_diffrn_reflns_limit_l_min -20
_diffrn_reflns_number 24838
_diffrn_reflns_theta_full 64.35
_diffrn_reflns_theta_max 64.35
_diffrn_reflns_theta_min 3.94
_diffrn_source 'Enraf Nonius FR590'
_exptl_absorpt_coefficient_mu 8.272
_exptl_absorpt_correction_T_max 0.3593
_exptl_absorpt_correction_T_min 0.2081
_exptl_absorpt_correction_type refdelf
_exptl_absorpt_process_details
;
Parkin S,Moezzi B & Hope H, (1995) J. Appl. Cryst. 28, 53-56
Cubic fit to sin(theta)/lambda - 24 parameters
;
_exptl_crystal_colour red
_exptl_crystal_density_diffrn 1.839
_exptl_crystal_density_method 'not measured'
_exptl_crystal_description needle
_exptl_crystal_F_000 1492
_exptl_crystal_size_max 0.33
_exptl_crystal_size_mid 0.18
_exptl_crystal_size_min 0.17
_refine_diff_density_max 1.056
_refine_diff_density_min -1.530
_refine_diff_density_rms 0.155
_refine_ls_extinction_method none
_refine_ls_goodness_of_fit_ref 0.961
_refine_ls_hydrogen_treatment mixed
_refine_ls_matrix_type full
_refine_ls_number_parameters 369
_refine_ls_number_reflns 4325
_refine_ls_number_restraints 2
_refine_ls_restrained_S_all 0.961
_refine_ls_R_factor_all 0.0759
_refine_ls_R_factor_gt 0.0571
_refine_ls_shift/su_max 0.001
_refine_ls_shift/su_mean 0.000
_refine_ls_structure_factor_coef Fsqd
_refine_ls_weighting_details 'calc w=1/[\s^2^(Fo^2^)+(0.1070P)^2^+0.0000P] where P=(Fo^2^+2Fc^2^)/3'
_refine_ls_weighting_scheme calc
_refine_ls_wR_factor_gt 0.1421
_refine_ls_wR_factor_ref 0.1503
_reflns_number_gt 2995
_reflns_number_total 4325
_reflns_threshold_expression >2\s(I)
_cod_data_source_file c2dt31225e.txt
_cod_data_source_block 10
_cod_original_sg_symbol_H-M 'P 21/c'
_cod_original_formula_sum 'C18 H26 F6 N6 O4.50 P Ru S3'
_cod_database_code 7020325

loop_
_symmetry_equiv_pos_as_xyz
'x, y, z'
'-x, y+1/2, -z+1/2'
'-x, -y, -z'
'x, -y-1/2, z-1/2'

loop_
_atom_site_label
_atom_site_type_symbol
_atom_site_fract_x
_atom_site_fract_y
_atom_site_fract_z
_atom_site_U_iso_or_equiv
_atom_site_adp_type
_atom_site_occupancy
_atom_site_symmetry_multiplicity
_atom_site_calc_flag
_atom_site_refinement_flags
Ru Ru 0.05636(4) 0.44084(4) 0.28969(3) 0.0325(2) Uani 1 1 d .
S3 S 0.00019(15) 0.59078(12) 0.26060(9) 0.0367(4) Uani 1 1 d .
S2 S 0.07465(15) 0.48512(12) 0.40974(9) 0.0384(4) Uani 1 1 d .
S1 S 0.27017(14) 0.48242(13) 0.27739(10) 0.0402(4) Uani 1 1 d .
O1 O -0.0768(4) 0.2877(4) 0.4410(3) 0.0449(12) Uani 1 1 d .
N1 N 0.0490(5) 0.1657(4) 0.4815(3) 0.0393(13) Uani 1 1 d .
H1 H 0.0000 0.1603 0.5186 0.047 Uiso 1 1 calc R
N2 N 0.1607(6) 0.0407(5) 0.5310(4) 0.0577(18) Uani 1 1 d .
H2A H 0.2199 -0.0016 0.5294 0.069 Uiso 1 1 calc R
H2B H 0.1099 0.0428 0.5676 0.069 Uiso 1 1 calc R
C2 C 0.1475(7) 0.1030(6) 0.4767(4) 0.0469(18) Uani 1 1 d .
N3 N 0.2262(5) 0.0997(4) 0.4199(3) 0.0444(14) Uani 1 1 d .
C4 C 0.2031(6) 0.1714(5) 0.3729(4) 0.0405(16) Uani 1 1 d .
C5 C 0.1103(6) 0.2420(5) 0.3745(4) 0.0354(15) Uani 1 1 d .
C6 C 0.0195(6) 0.2375(5) 0.4328(4) 0.0380(16) Uani 1 1 d .
N7 N 0.1220(5) 0.2999(4) 0.3136(3) 0.0348(12) Uani 1 1 d .
C8 C 0.2189(6) 0.2629(5) 0.2765(4) 0.0393(16) Uani 1 1 d .
H8 H 0.2479 0.2871 0.2325 0.047 Uiso 1 1 calc R
N9 N 0.2704(5) 0.1869(4) 0.3096(3) 0.0422(14) Uani 1 1 d .
C9 C 0.3713(8) 0.1260(6) 0.2817(5) 0.062(2) Uani 1 1 d .
H9A H 0.4159 0.1576 0.2433 0.093 Uiso 1 1 calc R
H9B H 0.3325 0.0696 0.2624 0.093 Uiso 1 1 calc R
H9C H 0.4320 0.1105 0.3209 0.093 Uiso 1 1 calc R
N4 N -0.1405(5) 0.4014(4) 0.2850(3) 0.0385(13) Uani 1 1 d .
O2 O 0.0304(4) 0.4028(3) 0.1769(2) 0.0374(10) Uani 1 1 d .
O3 O -0.1215(4) 0.3608(4) 0.0938(3) 0.0465(12) Uani 1 1 d .
C10 C -0.0879(6) 0.3823(5) 0.1574(4) 0.0377(16) Uani 1 1 d .
C11 C -0.1860(6) 0.3812(5) 0.2155(4) 0.0394(16) Uani 1 1 d .
C12 C -0.3142(6) 0.3582(5) 0.2011(4) 0.0448(18) Uani 1 1 d .
H12 H -0.3425 0.3440 0.1534 0.054 Uiso 1 1 calc R
C13 C -0.4003(6) 0.3560(6) 0.2575(5) 0.054(2) Uani 1 1 d .
H13 H -0.4872 0.3412 0.2484 0.065 Uiso 1 1 calc R
C14 C -0.3545(6) 0.3764(5) 0.3279(4) 0.051(2) Uani 1 1 d .
H14 H -0.4105 0.3746 0.3670 0.061 Uiso 1 1 calc R
C15 C -0.2252(6) 0.3995(5) 0.3400(4) 0.0382(16) Uani 1 1 d .
H15 H -0.1958 0.4141 0.3874 0.046 Uiso 1 1 calc R
C16 C 0.0115(7) 0.6568(5) 0.3472(4) 0.0456(18) Uani 1 1 d .
H16A H 0.0979 0.6834 0.3531 0.055 Uiso 1 1 calc R
H16B H -0.0503 0.7081 0.3451 0.055 Uiso 1 1 calc R
C17 C -0.0153(7) 0.5967(5) 0.4123(4) 0.0477(18) Uani 1 1 d .
H17A H -0.1077 0.5837 0.4134 0.057 Uiso 1 1 calc R
H17B H 0.0092 0.6302 0.4570 0.057 Uiso 1 1 calc R
C18 C 0.2429(6) 0.5297(6) 0.4250(4) 0.0461(18) Uani 1 1 d .
H18A H 0.2439 0.5970 0.4182 0.055 Uiso 1 1 calc R
H18B H 0.2721 0.5163 0.4751 0.055 Uiso 1 1 calc R
C19 C 0.3336(6) 0.4846(6) 0.3722(4) 0.0475(18) Uani 1 1 d .
H19A H 0.3509 0.4208 0.3881 0.057 Uiso 1 1 calc R
H19B H 0.4154 0.5182 0.3739 0.057 Uiso 1 1 calc R
C20 C 0.2700(6) 0.6078(5) 0.2534(4) 0.0448(18) Uani 1 1 d .
H20A H 0.2810 0.6450 0.2978 0.054 Uiso 1 1 calc R
H20B H 0.3419 0.6212 0.2219 0.054 Uiso 1 1 calc R
C21 C 0.1426(6) 0.6336(5) 0.2140(4) 0.0425(17) Uani 1 1 d .
H21A H 0.1422 0.6080 0.1646 0.051 Uiso 1 1 calc R
H21B H 0.1371 0.7012 0.2099 0.051 Uiso 1 1 calc R
P1 P 0.41109(18) 0.19338(16) 0.05746(11) 0.0511(5) Uani 1 1 d .
F1 F 0.5056(6) 0.1396(5) 0.0061(3) 0.108(2) Uani 1 1 d .
F2 F 0.2973(5) 0.1871(5) -0.0036(3) 0.099(2) Uani 1 1 d .
F3 F 0.3130(6) 0.2414(5) 0.1103(3) 0.100(2) Uani 1 1 d .
F4 F 0.5210(5) 0.1943(4) 0.1209(3) 0.0826(16) Uani 1 1 d .
F5 F 0.4560(6) 0.2918(4) 0.0291(4) 0.105(2) Uani 1 1 d .
F6 F 0.3661(5) 0.0934(4) 0.0875(3) 0.0936(18) Uani 1 1 d .
O1W O 0.3069(8) 0.6425(8) 0.0650(5) 0.110(3) Uani 1 1 d D
H1W H 0.342(15) 0.699(5) 0.054(8) 0.165 Uiso 1 1 d D
H2W H 0.377(10) 0.607(9) 0.054(8) 0.165 Uiso 1 1 d D
O2W O 0.5274(14) 0.5084(12) 0.0713(10) 0.119(6) Uani 0.50 1 d P

loop_
_atom_site_aniso_label
_atom_site_aniso_U_11
_atom_site_aniso_U_22
_atom_site_aniso_U_33
_atom_site_aniso_U_23
_atom_site_aniso_U_13
_atom_site_aniso_U_12
Ru 0.0252(3) 0.0350(3) 0.0367(3) -0.0005(2) -0.00547(18) -0.0003(2)
S3 0.0328(8) 0.0353(10) 0.0415(10) 0.0038(7) -0.0065(6) 0.0020(7)
S2 0.0392(8) 0.0387(10) 0.0368(9) -0.0017(8) -0.0071(6) 0.0016(7)
S1 0.0270(7) 0.0429(10) 0.0505(10) 0.0054(8) -0.0049(6) -0.0018(7)
O1 0.037(2) 0.049(3) 0.049(3) 0.003(2) -0.001(2) 0.004(2)
N1 0.037(3) 0.044(4) 0.037(3) 0.006(3) 0.002(2) 0.001(3)
N2 0.061(4) 0.051(4) 0.061(4) 0.019(3) 0.005(3) 0.017(3)
C2 0.046(4) 0.048(5) 0.047(5) 0.002(4) -0.005(3) 0.001(3)
N3 0.039(3) 0.042(4) 0.052(4) 0.004(3) -0.001(3) 0.005(3)
C4 0.036(3) 0.044(4) 0.041(4) -0.005(3) -0.007(3) -0.001(3)
C5 0.032(3) 0.031(4) 0.042(4) 0.000(3) -0.006(3) 0.000(3)
C6 0.033(3) 0.042(4) 0.039(4) -0.001(3) -0.009(3) -0.008(3)
N7 0.035(3) 0.028(3) 0.041(3) 0.002(3) -0.004(2) 0.005(2)
C8 0.034(3) 0.041(4) 0.042(4) 0.004(3) -0.005(3) -0.002(3)
N9 0.030(3) 0.044(4) 0.052(4) 0.000(3) -0.001(2) -0.004(2)
C9 0.055(5) 0.048(5) 0.085(6) 0.005(5) 0.018(4) 0.018(4)
N4 0.026(3) 0.033(3) 0.056(4) 0.002(3) -0.008(2) 0.002(2)
O2 0.035(2) 0.043(3) 0.034(2) -0.005(2) -0.0029(17) -0.001(2)
O3 0.041(3) 0.056(3) 0.042(3) -0.007(2) -0.007(2) 0.006(2)
C10 0.039(4) 0.042(4) 0.032(4) 0.003(3) -0.002(3) -0.002(3)
C11 0.033(3) 0.047(5) 0.037(4) -0.002(3) -0.008(3) 0.001(3)
C12 0.032(3) 0.044(5) 0.057(5) -0.009(4) -0.009(3) -0.005(3)
C13 0.025(3) 0.061(5) 0.076(6) -0.009(4) -0.002(3) 0.000(3)
C14 0.034(4) 0.050(5) 0.070(5) 0.006(4) 0.012(3) 0.002(3)
C15 0.029(3) 0.044(4) 0.041(4) 0.006(3) 0.002(3) 0.003(3)
C16 0.050(4) 0.033(4) 0.054(5) -0.009(4) 0.000(3) 0.011(3)
C17 0.051(4) 0.044(4) 0.047(4) -0.008(4) -0.004(3) 0.001(3)
C18 0.045(4) 0.045(5) 0.047(4) -0.004(4) -0.014(3) -0.003(3)
C19 0.027(3) 0.053(5) 0.061(5) 0.004(4) -0.019(3) -0.002(3)
C20 0.033(3) 0.040(4) 0.061(5) 0.004(4) -0.003(3) -0.009(3)
C21 0.036(3) 0.043(4) 0.048(4) 0.010(3) -0.004(3) -0.005(3)
P1 0.0430(10) 0.0593(14) 0.0503(12) -0.0020(10) -0.0108(8) 0.0085(9)
F1 0.095(4) 0.157(6) 0.072(4) -0.011(4) 0.003(3) 0.061(4)
F2 0.088(4) 0.106(5) 0.101(4) -0.010(4) -0.053(3) 0.032(3)
F3 0.089(4) 0.124(5) 0.088(4) -0.012(4) 0.014(3) 0.032(4)
F4 0.069(3) 0.083(4) 0.093(4) 0.000(3) -0.044(3) -0.007(3)
F5 0.091(4) 0.088(4) 0.135(5) 0.048(4) 0.001(4) -0.006(3)
F6 0.077(4) 0.075(4) 0.126(5) 0.025(4) -0.032(3) -0.018(3)
O1W 0.080(5) 0.146(8) 0.104(6) 0.005(6) 0.015(4) -0.008(5)
O2W 0.068(9) 0.119(14) 0.169(16) -0.012(13) -0.005(9) -0.036(9)

loop_
_atom_type_symbol
_atom_type_description
_atom_type_scat_dispersion_real
_atom_type_scat_dispersion_imag
_atom_type_scat_source
C C 0.0181 0.0091 'International Tables Vol C Tables 4.2.6.8 and 6.1.1.4'
H H 0.0000 0.0000 'International Tables Vol C Tables 4.2.6.8 and 6.1.1.4'
N N 0.0311 0.0180 'International Tables Vol C Tables 4.2.6.8 and 6.1.1.4'
O O 0.0492 0.0322 'International Tables Vol C Tables 4.2.6.8 and 6.1.1.4'
S S 0.3331 0.5567 'International Tables Vol C Tables 4.2.6.8 and 6.1.1.4'
Ru Ru 0.0552 3.2960 'International Tables Vol C Tables 4.2.6.8 and 6.1.1.4'
P P 0.2955 0.4335 'International Tables Vol C Tables 4.2.6.8 and 6.1.1.4'
F F 0.0727 0.0534 'International Tables Vol C Tables 4.2.6.8 and 6.1.1.4'

loop_
_geom_angle_atom_site_label_1
_geom_angle_atom_site_label_2
_geom_angle_atom_site_label_3
_geom_angle
N4 Ru O2 78.48(19)
N4 Ru N7 93.1(2)
O2 Ru N7 89.16(19)
N4 Ru S2 99.47(16)
O2 Ru S2 177.22(12)
N7 Ru S2 92.83(15)
N4 Ru S3 90.27(15)
O2 Ru S3 89.58(13)
N7 Ru S3 176.11(14)
S2 Ru S3 88.55(6)
N4 Ru S1 172.10(16)
O2 Ru S1 93.73(12)
N7 Ru S1 88.02(14)
S2 Ru S1 88.28(6)
S3 Ru S1 88.38(6)
C21 S3 C16 101.3(3)
C21 S3 Ru 102.8(2)
C16 S3 Ru 105.9(2)
C17 S2 C18 99.6(3)
C17 S2 Ru 103.7(2)
C18 S2 Ru 106.7(2)
C19 S1 C20 101.8(4)
C19 S1 Ru 103.2(2)
C20 S1 Ru 106.3(2)
C2 N1 C6 126.7(6)
C2 N1 H1 116.6
C6 N1 H1 116.6
C2 N2 H2A 120.0
C2 N2 H2B 120.0
H2A N2 H2B 120.0
N3 C2 N2 120.0(7)
N3 C2 N1 123.1(7)
N2 C2 N1 116.9(6)
C2 N3 C4 111.4(6)
N3 C4 N9 124.5(6)
N3 C4 C5 130.2(6)
N9 C4 C5 105.3(6)
C4 C5 N7 109.8(6)
C4 C5 C6 116.4(6)
N7 C5 C6 133.6(6)
O1 C6 N1 120.9(6)
O1 C6 C5 127.2(6)
N1 C6 C5 111.8(6)
C8 N7 C5 104.6(5)
C8 N7 Ru 120.1(4)
C5 N7 Ru 132.8(4)
N7 C8 N9 112.7(6)
N7 C8 H8 123.6
N9 C8 H8 123.6
C8 N9 C4 107.6(6)
C8 N9 C9 127.0(6)
C4 N9 C9 125.2(6)
N9 C9 H9A 109.5
N9 C9 H9B 109.5
H9A C9 H9B 109.5
N9 C9 H9C 109.5
H9A C9 H9C 109.5
H9B C9 H9C 109.5
C15 N4 C11 118.1(5)
C15 N4 Ru 128.4(5)
C11 N4 Ru 113.4(4)
C10 O2 Ru 114.3(4)
O3 C10 O2 123.2(6)
O3 C10 C11 119.1(6)
O2 C10 C11 117.7(6)
N4 C11 C12 121.7(6)
N4 C11 C10 115.8(5)
C12 C11 C10 122.5(6)
C13 C12 C11 120.0(7)
C13 C12 H12 120.0
C11 C12 H12 120.0
C12 C13 C14 118.4(6)
C12 C13 H13 120.8
C14 C13 H13 120.8
C13 C14 C15 119.8(6)
C13 C14 H14 120.1
C15 C14 H14 120.1
N4 C15 C14 121.9(7)
N4 C15 H15 119.0
C14 C15 H15 119.0
C17 C16 S3 112.1(5)
C17 C16 H16A 109.2
S3 C16 H16A 109.2
C17 C16 H16B 109.2
S3 C16 H16B 109.2
H16A C16 H16B 107.9
C16 C17 S2 111.8(5)
C16 C17 H17A 109.3
S2 C17 H17A 109.3
C16 C17 H17B 109.3
S2 C17 H17B 109.3
H17A C17 H17B 107.9
C19 C18 S2 110.6(5)
C19 C18 H18A 109.5
S2 C18 H18A 109.5
C19 C18 H18B 109.5
S2 C18 H18B 109.5
H18A C18 H18B 108.1
C18 C19 S1 113.5(5)
C18 C19 H19A 108.9
S1 C19 H19A 108.9
C18 C19 H19B 108.9
S1 C19 H19B 108.9
H19A C19 H19B 107.7
C21 C20 S1 110.0(5)
C21 C20 H20A 109.7
S1 C20 H20A 109.7
C21 C20 H20B 109.7
S1 C20 H20B 109.7
H20A C20 H20B 108.2
C20 C21 S3 113.3(5)
C20 C21 H21A 108.9
S3 C21 H21A 108.9
C20 C21 H21B 108.9
S3 C21 H21B 108.9
H21A C21 H21B 107.7
F1 P1 F5 92.8(4)
F1 P1 F3 176.5(4)
F5 P1 F3 90.7(4)
F1 P1 F4 89.7(3)
F5 P1 F4 91.2(3)
F3 P1 F4 90.5(3)
F1 P1 F2 90.8(3)
F5 P1 F2 92.2(4)
F3 P1 F2 88.8(3)
F4 P1 F2 176.5(4)
F1 P1 F6 87.5(4)
F5 P1 F6 179.2(4)
F3 P1 F6 89.0(4)
F4 P1 F6 88.1(3)
F2 P1 F6 88.5(3)
H1W O1W H2W 97(10)

loop_
_geom_bond_atom_site_label_1
_geom_bond_atom_site_label_2
_geom_bond_distance
Ru N4 2.104(5)
Ru O2 2.132(4)
Ru N7 2.164(5)
Ru S2 2.2760(17)
Ru S3 2.2765(17)
Ru S1 2.2984(16)
S3 C21 1.821(6)
S3 C16 1.837(7)
S2 C17 1.844(8)
S2 C18 1.859(7)
S1 C19 1.826(7)
S1 C20 1.842(7)
O1 C6 1.238(8)
N1 C2 1.358(9)
N1 C6 1.382(8)
N1 H1 0.8600
N2 C2 1.334(9)
N2 H2A 0.8600
N2 H2B 0.8600
C2 N3 1.332(9)
N3 C4 1.350(9)
C4 N9 1.380(8)
C4 C5 1.390(9)
C5 N7 1.390(8)
C5 C6 1.437(9)
N7 C8 1.331(8)
C8 N9 1.343(9)
C8 H8 0.9300
N9 C9 1.459(9)
C9 H9A 0.9600
C9 H9B 0.9600
C9 H9C 0.9600
N4 C15 1.346(8)
N4 C11 1.367(8)
O2 C10 1.291(8)
O3 C10 1.238(8)
C10 C11 1.484(9)
C11 C12 1.378(9)
C12 C13 1.376(10)
C12 H12 0.9300
C13 C14 1.382(11)
C13 H13 0.9300
C14 C15 1.384(10)
C14 H14 0.9300
C15 H15 0.9300
C16 C17 1.495(10)
C16 H16A 0.9700
C16 H16B 0.9700
C17 H17A 0.9700
C17 H17B 0.9700
C18 C19 1.505(10)
C18 H18A 0.9700
C18 H18B 0.9700
C19 H19A 0.9700
C19 H19B 0.9700
C20 C21 1.522(9)
C20 H20A 0.9700
C20 H20B 0.9700
C21 H21A 0.9700
C21 H21B 0.9700
P1 F1 1.570(5)
P1 F5 1.572(6)
P1 F3 1.573(5)
P1 F4 1.592(5)
P1 F2 1.592(5)
P1 F6 1.602(6)
O1W H1W 0.91(2)
O1W H2W 0.90(2)

loop_
_geom_torsion_atom_site_label_1
_geom_torsion_atom_site_label_2
_geom_torsion_atom_site_label_3
_geom_torsion_atom_site_label_4
_geom_torsion
N4 Ru S3 C21 -151.7(3)
O2 Ru S3 C21 -73.2(3)
N7 Ru S3 C21 -2(2)
S2 Ru S3 C21 108.8(2)
S1 Ru S3 C21 20.5(2)
N4 Ru S3 C16 102.4(3)
O2 Ru S3 C16 -179.1(3)
N7 Ru S3 C16 -108(2)
S2 Ru S3 C16 2.9(2)
S1 Ru S3 C16 -85.4(2)
N4 Ru S2 C17 -72.3(3)
O2 Ru S2 C17 -30(3)
N7 Ru S2 C17 -165.9(3)
S3 Ru S2 C17 17.7(2)
S1 Ru S2 C17 106.1(3)
N4 Ru S2 C18 -177.0(3)
O2 Ru S2 C18 -135(3)
N7 Ru S2 C18 89.4(3)
S3 Ru S2 C18 -87.0(3)
S1 Ru S2 C18 1.5(3)
N4 Ru S1 C19 -172.3(11)
O2 Ru S1 C19 -163.1(3)
N7 Ru S1 C19 -74.1(3)
S2 Ru S1 C19 18.8(3)
S3 Ru S1 C19 107.4(3)
N4 Ru S1 C20 81.0(12)
O2 Ru S1 C20 90.2(3)
N7 Ru S1 C20 179.2(3)
S2 Ru S1 C20 -87.9(3)
S3 Ru S1 C20 0.7(3)
C6 N1 C2 N3 -4.1(11)
C6 N1 C2 N2 178.3(6)
N2 C2 N3 C4 -176.4(7)
N1 C2 N3 C4 6.0(10)
C2 N3 C4 N9 179.2(7)
C2 N3 C4 C5 -2.5(10)
N3 C4 C5 N7 -179.1(6)
N9 C4 C5 N7 -0.6(7)
N3 C4 C5 C6 -3.3(11)
N9 C4 C5 C6 175.3(5)
C2 N1 C6 O1 176.5(6)
C2 N1 C6 C5 -2.1(9)
C4 C5 C6 O1 -173.3(7)
N7 C5 C6 O1 1.3(12)
C4 C5 C6 N1 5.1(8)
N7 C5 C6 N1 179.8(6)
C4 C5 N7 C8 0.8(7)
C6 C5 N7 C8 -174.1(7)
C4 C5 N7 Ru -160.7(4)
C6 C5 N7 Ru 24.4(11)
N4 Ru N7 C8 132.5(5)
O2 Ru N7 C8 54.1(5)
S2 Ru N7 C8 -127.9(5)
S3 Ru N7 C8 -17(2)
S1 Ru N7 C8 -39.7(5)
N4 Ru N7 C5 -68.3(6)
O2 Ru N7 C5 -146.8(5)
S2 Ru N7 C5 31.3(5)
S3 Ru N7 C5 142.0(19)
S1 Ru N7 C5 119.5(5)
C5 N7 C8 N9 -0.7(7)
Ru N7 C8 N9 163.7(4)
N7 C8 N9 C4 0.4(8)
N7 C8 N9 C9 175.5(7)
N3 C4 N9 C8 178.8(6)
C5 C4 N9 C8 0.2(7)
N3 C4 N9 C9 3.5(11)
C5 C4 N9 C9 -175.1(7)
O2 Ru N4 C15 178.8(6)
N7 Ru N4 C15 90.3(6)
S2 Ru N4 C15 -3.1(6)
S3 Ru N4 C15 -91.7(6)
S1 Ru N4 C15 -171.8(8)
O2 Ru N4 C11 -5.5(5)
N7 Ru N4 C11 -94.0(5)
S2 Ru N4 C11 172.6(4)
S3 Ru N4 C11 84.0(5)
S1 Ru N4 C11 3.9(15)
N4 Ru O2 C10 5.3(5)
N7 Ru O2 C10 98.7(5)
S2 Ru O2 C10 -37(3)
S3 Ru O2 C10 -85.0(5)
S1 Ru O2 C10 -173.4(4)
Ru O2 C10 O3 178.3(5)
Ru O2 C10 C11 -4.2(8)
C15 N4 C11 C12 -0.9(10)
Ru N4 C11 C12 -177.0(6)
C15 N4 C11 C10 -178.7(6)
Ru N4 C11 C10 5.2(8)
O3 C10 C11 N4 177.0(6)
O2 C10 C11 N4 -0.6(10)
O3 C10 C11 C12 -0.8(11)
O2 C10 C11 C12 -178.4(7)
N4 C11 C12 C13 0.7(12)
C10 C11 C12 C13 178.4(7)
C11 C12 C13 C14 -0.7(12)
C12 C13 C14 C15 0.9(12)
C11 N4 C15 C14 1.1(10)
Ru N4 C15 C14 176.6(5)
C13 C14 C15 N4 -1.1(11)
C21 S3 C16 C17 -136.4(5)
Ru S3 C16 C17 -29.4(5)
S3 C16 C17 S2 47.1(6)
C18 S2 C17 C16 68.6(6)
Ru S2 C17 C16 -41.4(6)
C17 S2 C18 C19 -134.7(5)
Ru S2 C18 C19 -27.1(6)
S2 C18 C19 S1 46.4(7)
C20 S1 C19 C18 67.5(6)
Ru S1 C19 C18 -42.5(6)
C19 S1 C20 C21 -134.9(5)
Ru S1 C20 C21 -27.2(5)
S1 C20 C21 S3 48.2(7)
C16 S3 C21 C20 64.5(6)
Ru S3 C21 C20 -45.0(6)
